data_1533846
loop_
_publ_author_name
'Szytula, A.'
'Penc, B.'
'Oles, A.'
'Stuesser, N.'

_publ_section_title
;
 Magnetic structure of the Ho Pd Sn compound
;
_journal_name_full 'Journal of Alloys Compd.'
_journal_page_first L14
_journal_page_last L16
_journal_volume 370
_journal_year 2004
_chemical_formula_sum 'Ho Pd Sn'
_space_group_IT_number 62
_symmetry_space_group_name_Hall '-P 2ac 2n'
_symmetry_space_group_name_H-M 'P n m a'
_cell_angle_alpha 90
_cell_angle_beta 90
_cell_angle_gamma 90
_cell_formula_units_Z 4
_cell_length_a 7.1
_cell_length_b 4.583
_cell_length_c 7.88
_cell_volume 256.410
_citation_journal_id_ASTM JALCEU
_cod_data_source_file Szytula_JALCEU_2004_1468.cif
_cod_data_source_block Ho1Pd1Sn1
_cod_original_cell_volume 256.4097
_cod_original_formula_sum 'Ho1 Pd1 Sn1'
_cod_database_code 1533846

loop_
_symmetry_equiv_pos_as_xyz
x,y,z
-x+1/2,-y,z+1/2
x+1/2,-y+1/2,-z+1/2
-x,y+1/2,-z
-x,-y,-z
x-1/2,y,-z-1/2
-x-1/2,y-1/2,z-1/2
x,-y-1/2,z

loop_
_atom_site_label
_atom_site_type_symbol
_atom_site_fract_x
_atom_site_fract_y
_atom_site_fract_z
_atom_site_occupancy
_atom_site_U_iso_or_equiv
Pd1 Pd 0.302 0.25 0.4256 1 0.0
Sn1 Sn 0.708 0.25 0.436 1 0.0
Ho1 Ho -0.013 0.25 0.697 1 0.0
